data_1572805
loop_
_publ_author_name
'Cheng, Fang-Ju'
'Wang, Kai-Min'
'Lee, Chia-Yi'
'Wang, Song-Wei'
'Thapa, Kedar Bahadur'
'Govindaraj, Manivannan'
'Chen, Jhy-Der'

_publ_section_title
;
 Influence of Metal Ions on the Structural Complexity of Mixed-Ligand
 Divalent Coordination Polymers
;
_journal_issue 5
_journal_name_full Chemistry
_journal_page_first 1020
_journal_page_last 1038
_journal_paper_doi 10.3390/chemistry6050059
_journal_volume 6
_journal_year 2024
_chemical_formula_sum 'C36 H32 Cu N4 O11'
_chemical_formula_weight 760.19
_space_group_crystal_system orthorhombic
_space_group_IT_number 19
_space_group_name_Hall 'P 2ac 2ab'
_space_group_name_H-M_alt 'P 21 21 21'
_atom_sites_solution_hydrogens mixed
_audit_creation_method SHELXL-2014/7
_cell_angle_alpha 90
_cell_angle_beta 90
_cell_angle_gamma 90
_cell_formula_units_Z 4
_cell_length_a 10.8657(4)
_cell_length_b 16.0134(5)
_cell_length_c 19.2892(7)
_cell_measurement_reflns_used 9950
_cell_measurement_temperature 100(2)
_cell_measurement_theta_max 28.11
_cell_measurement_theta_min 2.27
_cell_volume 3356.3(2)
_computing_cell_refinement 'Bruker SAINT'
_computing_data_collection 'Bruker APEX2'
_computing_data_reduction 'Bruker SAINT'
_computing_molecular_graphics 'Bruker SHELXTL'
_computing_publication_material 'Bruker SHELXTL'
_computing_structure_refinement 'SHELXL-2014/7 (Sheldrick, 2014)'
_computing_structure_solution 'SHELXS-97 (Sheldrick 2008)'
_diffrn_ambient_temperature 100(2)
_diffrn_measured_fraction_theta_full 1.000
_diffrn_measured_fraction_theta_max 0.998
_diffrn_measurement_device_type 'Bruker APEX-II CCD'
_diffrn_measurement_method '\f and \w scans'
_diffrn_radiation_type MoK\a
_diffrn_radiation_wavelength 0.71073
_diffrn_reflns_av_R_equivalents 0.0342
_diffrn_reflns_av_unetI/netI 0.0392
_diffrn_reflns_Laue_measured_fraction_full 1.000
_diffrn_reflns_Laue_measured_fraction_max 0.998
_diffrn_reflns_limit_h_max 14
_diffrn_reflns_limit_h_min -14
_diffrn_reflns_limit_k_max 18
_diffrn_reflns_limit_k_min -21
_diffrn_reflns_limit_l_max 24
_diffrn_reflns_limit_l_min -25
_diffrn_reflns_number 33350
_diffrn_reflns_point_group_measured_fraction_full 1.000
_diffrn_reflns_point_group_measured_fraction_max 0.998
_diffrn_reflns_theta_full 25.242
_diffrn_reflns_theta_max 28.320
_diffrn_reflns_theta_min 1.653
_exptl_absorpt_coefficient_mu 0.721
_exptl_absorpt_correction_T_max 0.7457
_exptl_absorpt_correction_T_min 0.6981
_exptl_absorpt_correction_type multi-scan
_exptl_absorpt_process_details 'SADABS V2008/1 (Bruker AXS, 2008)'
_exptl_crystal_colour green
_exptl_crystal_density_diffrn 1.504
_exptl_crystal_description Column
_exptl_crystal_F_000 1572
_exptl_crystal_size_max 0.400
_exptl_crystal_size_mid 0.100
_exptl_crystal_size_min 0.100
_refine_diff_density_max 0.427
_refine_diff_density_min -0.403
_refine_diff_density_rms 0.056
_refine_ls_abs_structure_details
; 
 Refined as an inversion twin. 
;
_refine_ls_abs_structure_Flack 0.495(14)
_refine_ls_extinction_method none
_refine_ls_goodness_of_fit_ref 1.017
_refine_ls_hydrogen_treatment constr
_refine_ls_matrix_type full
_refine_ls_number_parameters 470
_refine_ls_number_reflns 8348
_refine_ls_number_restraints 0
_refine_ls_restrained_S_all 1.017
_refine_ls_R_factor_all 0.0526
_refine_ls_R_factor_gt 0.0377
_refine_ls_shift/su_max 0.002
_refine_ls_shift/su_mean 0.000
_refine_ls_structure_factor_coef Fsqd
_refine_ls_weighting_details 'w=1/[\s^2^(Fo^2^)+(0.0427P)^2^+1.2489P] where P=(Fo^2^+2Fc^2^)/3'
_refine_ls_weighting_scheme calc
_refine_ls_wR_factor_gt 0.0841
_refine_ls_wR_factor_ref 0.0904
_reflns_Friedel_coverage 0.799
_reflns_Friedel_fraction_full 1.000
_reflns_Friedel_fraction_max 0.998
_reflns_number_gt 6894
_reflns_number_total 8348
_reflns_threshold_expression 'I > 2\s(I)'
_cod_data_source_file allcif.cif
_cod_data_source_block 2
_cod_depositor_comments
;
The following automatic conversions were performed:

data item '_exptl_absorpt_correction_type' value 'multi_scan' was
changed to 'multi-scan' in accordance with the
/home/data/users/saulius/crontab/automatic-downloads/current/MDPI/lib/dictionaries/cif_core.dic
dictionary named 'cif_core.dic' version 2.4.2 last updated on
2011-04-26.

Automatic conversion script
Id: cif_fix_values 8170 2020-07-09 18:12:32Z antanas 
;
_cod_database_code 1572805
_shelx_shelxl_version_number 2014/7
_shelx_space_group_comment
; 
The symmetry employed for this shelxl refinement is uniquely defined 
by the following loop, which should always be used as a source of 
symmetry information in preference to the above space-group names. 
They are only intended as comments. 
;
_shelx_estimated_absorpt_t_min 0.761
_shelx_estimated_absorpt_t_max 0.931

loop_
_space_group_symop_operation_xyz
'x, y, z'
'-x+1/2, -y, z+1/2'
'-x, y+1/2, -z+1/2'
'x+1/2, -y+1/2, -z'

loop_
_atom_site_label
_atom_site_type_symbol
_atom_site_fract_x
_atom_site_fract_y
_atom_site_fract_z
_atom_site_U_iso_or_equiv
_atom_site_adp_type
_atom_site_occupancy
_atom_site_site_symmetry_order
_atom_site_calc_flag
_atom_site_refinement_flags_posn
_atom_site_refinement_flags_adp
_atom_site_refinement_flags_occupancy
_atom_site_disorder_assembly
_atom_site_disorder_group
Cu Cu 0.49490(3) 0.63931(2) 0.87984(2) 0.02098(10) Uani 1 1 d . . . . .
O1 O 0.8428(2) 0.85407(17) 0.89725(14) 0.0380(6) Uani 1 1 d . . . . .
O2 O 1.2017(2) 1.16320(18) 0.85093(18) 0.0533(9) Uani 1 1 d . . . . .
O3 O 1.7552(2) 1.21612(18) 0.93625(17) 0.0486(8) Uani 1 1 d . . . . .
O4 O 0.67508(19) 0.63140(16) 0.88125(14) 0.0298(6) Uani 1 1 d . . . . .
O5 O 0.6679(2) 0.5590(2) 0.78308(16) 0.0418(7) Uani 1 1 d . . . . .
O6 O 1.31425(18) 0.64460(16) 0.87068(13) 0.0237(5) Uani 1 1 d . . . . .
O7 O 1.3190(2) 0.56422(19) 0.77730(15) 0.0372(7) Uani 1 1 d . . . . .
O8 O 0.4815(3) 0.70274(17) 0.98918(13) 0.0425(7) Uani 1 1 d . . . . .
H8C H 0.5517 0.7196 1.0028 0.051 Uiso 1 1 d R U . . .
H8D H 0.4524 0.6691 1.0190 0.051 Uiso 1 1 d R U . . .
N1 N 0.5047(3) 0.75854(16) 0.83783(13) 0.0243(5) Uani 1 1 d . . . . .
N2 N 0.7263(3) 0.93388(19) 0.82581(16) 0.0298(7) Uani 1 1 d . . . . .
H2A H 0.7265 0.9807 0.8019 0.036 Uiso 1 1 calc R U . . .
N3 N 1.7250(3) 1.0905(2) 0.98977(18) 0.0360(8) Uani 1 1 d . . . . .
H3A H 1.6701 1.0510 0.9966 0.043 Uiso 1 1 calc R U . . .
N4 N 1.9729(2) 0.97812(19) 1.07645(16) 0.0295(7) Uani 1 1 d . . . . .
C1 C 0.4068(3) 0.7958(3) 0.8099(2) 0.0423(11) Uani 1 1 d . . . . .
H1A H 0.3326 0.7650 0.8053 0.051 Uiso 1 1 calc R U . . .
C2 C 0.4096(4) 0.8778(3) 0.7873(3) 0.0573(15) Uani 1 1 d . . . . .
H2B H 0.3379 0.9022 0.7678 0.069 Uiso 1 1 calc R U . . .
C3 C 0.5146(4) 0.9236(2) 0.7929(2) 0.0416(10) Uani 1 1 d . . . . .
H3B H 0.5170 0.9801 0.7779 0.050 Uiso 1 1 calc R U . . .
C4 C 0.6182(3) 0.8858(2) 0.82116(19) 0.0266(8) Uani 1 1 d . . . . .
C5 C 0.6097(3) 0.8033(2) 0.84334(18) 0.0254(8) Uani 1 1 d . . . . .
H5A H 0.6802 0.7775 0.8631 0.031 Uiso 1 1 calc R U . . .
C6 C 0.8304(3) 0.9175(2) 0.86226(18) 0.0269(8) Uani 1 1 d . . . . .
C7 C 0.9281(3) 0.9823(2) 0.85874(18) 0.0259(8) Uani 1 1 d . . . . .
C8 C 1.0506(3) 0.9592(3) 0.8695(2) 0.0378(10) Uani 1 1 d . . . . .
H8A H 1.0695 0.9022 0.8781 0.045 Uiso 1 1 calc R U . . .
C9 C 1.1448(3) 1.0168(3) 0.8679(2) 0.0437(11) Uani 1 1 d . . . . .
H9A H 1.2278 1.0000 0.8745 0.052 Uiso 1 1 calc R U . . .
C10 C 1.1157(3) 1.0992(3) 0.8564(2) 0.0354(9) Uani 1 1 d . . . . .
C11 C 0.9967(4) 1.1241(2) 0.84515(19) 0.0353(8) Uani 1 1 d . . . . .
H11A H 0.9790 1.1814 0.8371 0.042 Uiso 1 1 calc R U . . .
C12 C 0.9026(3) 1.0662(2) 0.8455(2) 0.0321(9) Uani 1 1 d . . . . .
H12A H 0.8204 1.0835 0.8368 0.039 Uiso 1 1 calc R U . . .
C13 C 1.3197(3) 1.1544(2) 0.8776(2) 0.0392(9) Uani 1 1 d . . . . .
C14 C 1.3421(4) 1.1261(3) 0.9435(2) 0.0443(11) Uani 1 1 d . . . . .
H14A H 1.2763 1.1072 0.9719 0.053 Uiso 1 1 calc R U . . .
C15 C 1.4627(3) 1.1254(3) 0.9684(2) 0.0414(10) Uani 1 1 d . . . . .
H15A H 1.4792 1.1057 1.0139 0.050 Uiso 1 1 calc R U . . .
C16 C 1.5585(3) 1.1532(2) 0.9269(2) 0.0316(8) Uani 1 1 d . . . . .
C17 C 1.5319(3) 1.1840(3) 0.8609(2) 0.0393(10) Uani 1 1 d . . . . .
H17A H 1.5962 1.2050 0.8325 0.047 Uiso 1 1 calc R U . . .
C18 C 1.4124(4) 1.1839(3) 0.8369(2) 0.0442(11) Uani 1 1 d . . . . .
H18A H 1.3947 1.2044 0.7918 0.053 Uiso 1 1 calc R U . . .
C19 C 1.6880(3) 1.1572(2) 0.9513(2) 0.0342(9) Uani 1 1 d . . . . .
C20 C 1.8414(3) 1.0781(2) 1.01975(19) 0.0295(8) Uani 1 1 d . . . . .
C21 C 1.9310(3) 1.1397(3) 1.0275(2) 0.0401(10) Uani 1 1 d . . . . .
H21A H 1.9166 1.1952 1.0121 0.048 Uiso 1 1 calc R U . . .
C22 C 2.0401(4) 1.1182(3) 1.0579(3) 0.0477(12) Uani 1 1 d . . . . .
H22A H 2.1034 1.1587 1.0629 0.057 Uiso 1 1 calc R U . . .
C23 C 2.0586(4) 1.0371(3) 1.0814(3) 0.0447(11) Uani 1 1 d . . . . .
H23A H 2.1355 1.0233 1.1019 0.054 Uiso 1 1 calc R U . . .
C24 C 1.8674(3) 0.9989(2) 1.0446(2) 0.0297(8) Uani 1 1 d . . . . .
H24A H 1.8068 0.9567 1.0388 0.036 Uiso 1 1 calc R U . . .
C25 C 0.7249(3) 0.5934(2) 0.8296(2) 0.0264(8) Uani 1 1 d . . . . .
C26 C 0.8651(3) 0.5915(2) 0.8306(2) 0.0254(8) Uani 1 1 d . . . . .
C27 C 0.9279(3) 0.6651(3) 0.8352(2) 0.0303(9) Uani 1 1 d . . . . .
H27A H 0.8834 0.7158 0.8399 0.036 Uiso 1 1 calc R U . . .
C28 C 1.0575(3) 0.6673(2) 0.8332(2) 0.0284(9) Uani 1 1 d . . . . .
H28A H 1.0990 0.7195 0.8352 0.034 Uiso 1 1 calc R U . . .
C29 C 1.1243(3) 0.5948(2) 0.82844(19) 0.0224(8) Uani 1 1 d . . . . .
C30 C 1.0625(3) 0.5159(2) 0.82673(19) 0.0226(8) Uani 1 1 d . . . . .
C31 C 0.9306(3) 0.5146(2) 0.8272(2) 0.0237(8) Uani 1 1 d . . . . .
C32 C 0.8711(3) 0.4364(3) 0.8269(2) 0.0358(10) Uani 1 1 d . . . . .
H32A H 0.7837 0.4346 0.8262 0.043 Uiso 1 1 calc R U . . .
C33 C 0.9351(4) 0.3640(3) 0.8276(3) 0.0504(12) Uani 1 1 d . . . . .
H33A H 0.8922 0.3123 0.8283 0.060 Uiso 1 1 calc R U . . .
C34 C 1.0650(4) 0.3645(3) 0.8273(3) 0.0477(12) Uani 1 1 d . . . . .
H34A H 1.1094 0.3134 0.8272 0.057 Uiso 1 1 calc R U . . .
C35 C 1.1265(3) 0.4385(3) 0.8272(2) 0.0316(9) Uani 1 1 d . . . . .
H35A H 1.2140 0.4385 0.8274 0.038 Uiso 1 1 calc R U . . .
C36 C 1.2626(3) 0.5998(2) 0.8237(2) 0.0230(8) Uani 1 1 d . . . . .
O9 O 1.5719(3) 0.9407(2) 0.9912(2) 0.0728(11) Uani 1 1 d . . . . .
H9C H 1.5002 0.9450 0.9740 0.087 Uiso 1 1 d R U . . .
H9D H 1.5812 0.8929 1.0097 0.087 Uiso 1 1 d R U . . .
O10 O 1.1968(4) 0.7177(4) 0.9828(2) 0.114(2) Uani 1 1 d . . . . .
H10C H 1.2492 0.7047 1.0137 0.137 Uiso 1 1 d R U . . .
H10D H 1.2246 0.7028 0.9435 0.137 Uiso 1 1 d R U . . .
O11 O 1.3238(6) 0.8926(5) 0.9869(3) 0.158(3) Uani 1 1 d . . . . .
H11C H 1.2873 0.9248 1.0153 0.189 Uiso 1 1 d R U . . .
H11D H 1.3177 0.8422 1.0004 0.189 Uiso 1 1 d R U . . .

loop_
_atom_site_aniso_label
_atom_site_aniso_U_11
_atom_site_aniso_U_22
_atom_site_aniso_U_33
_atom_site_aniso_U_23
_atom_site_aniso_U_13
_atom_site_aniso_U_12
Cu 0.01094(14) 0.02018(18) 0.03182(19) 0.00099(15) 0.00121(18) -0.00178(19)
O1 0.0333(13) 0.0296(15) 0.0510(16) 0.0172(13) -0.0140(11) -0.0080(12)
O2 0.0305(14) 0.0354(17) 0.094(2) 0.0247(16) -0.0257(15) -0.0145(13)
O3 0.0314(14) 0.0372(17) 0.077(2) 0.0227(16) -0.0113(15) -0.0045(13)
O4 0.0153(10) 0.0273(14) 0.0469(15) -0.0027(14) 0.0039(11) 0.0000(10)
O5 0.0213(13) 0.054(2) 0.0505(19) -0.0044(16) -0.0083(13) -0.0060(13)
O6 0.0124(9) 0.0227(12) 0.0359(13) -0.0028(12) 0.0008(9) -0.0004(9)
O7 0.0190(12) 0.0462(18) 0.0463(17) -0.0192(15) 0.0056(12) -0.0005(12)
O8 0.0407(16) 0.0542(17) 0.0327(13) 0.0015(12) 0.0008(12) -0.0163(15)
N1 0.0180(11) 0.0256(13) 0.0292(13) 0.0041(10) -0.0004(14) -0.0041(15)
N2 0.0239(14) 0.0258(17) 0.0396(18) 0.0126(14) -0.0054(12) -0.0055(13)
N3 0.0250(15) 0.0288(18) 0.054(2) 0.0142(15) -0.0080(14) -0.0021(14)
N4 0.0247(16) 0.0234(15) 0.0404(17) 0.0030(12) -0.0033(12) 0.0011(12)
C1 0.0213(18) 0.042(2) 0.064(3) 0.020(2) -0.0124(18) -0.0109(17)
C2 0.028(2) 0.051(3) 0.092(4) 0.039(3) -0.024(2) -0.004(2)
C3 0.032(2) 0.035(2) 0.058(2) 0.0247(18) -0.007(2) -0.0054(19)
C4 0.0200(15) 0.0263(19) 0.0334(19) 0.0053(15) 0.0009(14) -0.0051(14)
C5 0.0175(15) 0.0259(19) 0.033(2) 0.0046(15) -0.0023(13) -0.0045(14)
C6 0.0249(16) 0.028(2) 0.0280(18) 0.0009(15) -0.0026(13) -0.0013(15)
C7 0.0217(16) 0.026(2) 0.0301(19) 0.0010(15) -0.0017(13) -0.0061(15)
C8 0.0281(17) 0.026(2) 0.060(3) 0.0025(19) -0.0104(18) -0.0017(15)
C9 0.0227(17) 0.034(2) 0.075(3) 0.006(2) -0.0090(19) -0.0018(16)
C10 0.0285(18) 0.033(2) 0.045(2) 0.0098(18) -0.0085(16) -0.0062(17)
C11 0.0301(16) 0.0224(17) 0.053(2) 0.0062(14) -0.011(2) -0.002(2)
C12 0.0228(17) 0.029(2) 0.045(2) 0.0034(17) -0.0081(16) 0.0003(16)
C13 0.0276(16) 0.031(2) 0.059(3) 0.009(2) -0.0159(18) -0.0068(15)
C14 0.0297(19) 0.048(3) 0.055(3) 0.016(2) 0.0001(18) -0.0076(19)
C15 0.0315(19) 0.050(3) 0.043(2) 0.0129(19) -0.0050(15) -0.0023(17)
C16 0.0275(16) 0.025(2) 0.042(2) 0.0044(16) -0.0059(15) 0.0005(15)
C17 0.030(2) 0.048(2) 0.040(2) 0.0118(18) -0.0028(15) -0.0043(17)
C18 0.039(2) 0.049(3) 0.044(2) 0.012(2) -0.0128(19) -0.011(2)
C19 0.0271(17) 0.029(2) 0.046(2) 0.0023(18) -0.0025(16) 0.0045(16)
C20 0.0237(16) 0.026(2) 0.039(2) 0.0035(16) -0.0037(14) -0.0009(15)
C21 0.0327(18) 0.0212(19) 0.066(3) 0.005(2) -0.0136(18) -0.0027(18)
C22 0.036(2) 0.033(2) 0.074(3) 0.010(2) -0.014(2) -0.0104(17)
C23 0.0256(18) 0.035(2) 0.073(3) 0.015(2) -0.0157(19) -0.0049(18)
C24 0.0229(16) 0.028(2) 0.038(2) 0.0028(16) -0.0046(15) -0.0035(15)
C25 0.0147(15) 0.025(2) 0.040(2) 0.0079(17) -0.0018(14) -0.0026(15)
C26 0.0165(15) 0.027(2) 0.033(2) -0.0023(17) 0.0021(14) -0.0029(15)
C27 0.0162(15) 0.024(2) 0.050(3) -0.0045(18) 0.0025(16) 0.0015(15)
C28 0.0178(15) 0.020(2) 0.047(2) -0.0061(17) 0.0010(15) -0.0028(14)
C29 0.0115(14) 0.026(2) 0.030(2) -0.0037(16) 0.0013(13) -0.0006(14)
C30 0.0172(15) 0.025(2) 0.0257(19) -0.0018(16) -0.0005(14) 0.0005(15)
C31 0.0161(15) 0.024(2) 0.031(2) -0.0020(17) -0.0003(14) -0.0010(15)
C32 0.0182(17) 0.029(2) 0.060(3) -0.002(2) -0.0011(18) -0.0050(17)
C33 0.035(2) 0.022(2) 0.094(4) 0.004(3) 0.002(2) -0.010(2)
C34 0.035(2) 0.025(2) 0.084(4) -0.004(3) 0.000(2) 0.004(2)
C35 0.0201(17) 0.030(2) 0.045(2) 0.0003(19) -0.0025(16) 0.0033(17)
C36 0.0147(14) 0.0185(18) 0.036(2) 0.0001(16) -0.0017(14) -0.0024(14)
O9 0.073(2) 0.062(2) 0.084(3) 0.009(2) -0.015(2) -0.020(2)
O10 0.060(2) 0.203(6) 0.079(3) -0.060(3) -0.014(2) 0.060(3)
O11 0.168(6) 0.194(7) 0.112(5) 0.034(5) -0.001(5) -0.017(5)

loop_
_atom_type_symbol
_atom_type_description
_atom_type_scat_dispersion_real
_atom_type_scat_dispersion_imag
_atom_type_scat_source
C C 0.0033 0.0016 'International Tables Vol C Tables 4.2.6.8 and 6.1.1.4'
H H 0.0000 0.0000 'International Tables Vol C Tables 4.2.6.8 and 6.1.1.4'
N N 0.0061 0.0033 'International Tables Vol C Tables 4.2.6.8 and 6.1.1.4'
O O 0.0106 0.0060 'International Tables Vol C Tables 4.2.6.8 and 6.1.1.4'
Cu Cu 0.3201 1.2651 'International Tables Vol C Tables 4.2.6.8 and 6.1.1.4'

loop_
_geom_angle_atom_site_label_1
_geom_angle_atom_site_label_2
_geom_angle_atom_site_label_3
_geom_angle
_geom_angle_site_symmetry_1
_geom_angle_site_symmetry_3
_geom_angle_publ_flag
O4 Cu O6 175.49(10) . 1_455 ?
O4 Cu N4 92.93(11) . 4_367 ?
O6 Cu N4 87.73(11) 1_455 4_367 ?
O4 Cu N1 90.79(12) . . ?
O6 Cu N1 88.65(11) 1_455 . ?
N4 Cu N1 176.13(12) 4_367 . ?
O4 Cu O8 94.44(11) . . ?
O6 Cu O8 90.01(10) 1_455 . ?
N4 Cu O8 91.14(11) 4_367 . ?
N1 Cu O8 87.47(10) . . ?
C13 O2 C10 121.1(3) . . ?
C25 O4 Cu 116.1(2) . . ?
C36 O6 Cu 118.3(2) . 1_655 ?
Cu O8 H8C 111.1 . . ?
Cu O8 H8D 111.0 . . ?
H8C O8 H8D 109.0 . . ?
C1 N1 C5 117.9(3) . . ?
C1 N1 Cu 121.9(3) . . ?
C5 N1 Cu 120.0(2) . . ?
C6 N2 C4 128.5(3) . . ?
C6 N2 H2A 115.7 . . ?
C4 N2 H2A 115.7 . . ?
C19 N3 C20 127.0(3) . . ?
C19 N3 H3A 116.5 . . ?
C20 N3 H3A 116.5 . . ?
C23 N4 C24 117.1(3) . . ?
C23 N4 Cu 122.3(2) . 4_667 ?
C24 N4 Cu 120.6(2) . 4_667 ?
N1 C1 C2 122.3(4) . . ?
N1 C1 H1A 118.8 . . ?
C2 C1 H1A 118.8 . . ?
C3 C2 C1 120.3(4) . . ?
C3 C2 H2B 119.8 . . ?
C1 C2 H2B 119.8 . . ?
C2 C3 C4 118.3(3) . . ?
C2 C3 H3B 120.8 . . ?
C4 C3 H3B 120.8 . . ?
C3 C4 C5 118.8(3) . . ?
C3 C4 N2 117.5(3) . . ?
C5 C4 N2 123.7(3) . . ?
N1 C5 C4 122.3(3) . . ?
N1 C5 H5A 118.8 . . ?
C4 C5 H5A 118.8 . . ?
O1 C6 N2 122.4(3) . . ?
O1 C6 C7 121.6(3) . . ?
N2 C6 C7 116.0(3) . . ?
C12 C7 C8 118.1(3) . . ?
C12 C7 C6 122.5(3) . . ?
C8 C7 C6 119.3(3) . . ?
C9 C8 C7 121.8(4) . . ?
C9 C8 H8A 119.1 . . ?
C7 C8 H8A 119.1 . . ?
C10 C9 C8 118.4(4) . . ?
C10 C9 H9A 120.8 . . ?
C8 C9 H9A 120.8 . . ?
C11 C10 C9 121.5(3) . . ?
C11 C10 O2 114.0(3) . . ?
C9 C10 O2 124.4(3) . . ?
C10 C11 C12 120.1(3) . . ?
C10 C11 H11A 119.9 . . ?
C12 C11 H11A 119.9 . . ?
C11 C12 C7 120.1(3) . . ?
C11 C12 H12A 120.0 . . ?
C7 C12 H12A 120.0 . . ?
C18 C13 C14 121.2(3) . . ?
C18 C13 O2 115.7(4) . . ?
C14 C13 O2 122.8(4) . . ?
C13 C14 C15 119.3(4) . . ?
C13 C14 H14A 120.4 . . ?
C15 C14 H14A 120.4 . . ?
C16 C15 C14 120.2(4) . . ?
C16 C15 H15A 119.9 . . ?
C14 C15 H15A 119.9 . . ?
C15 C16 C17 119.0(3) . . ?
C15 C16 C19 122.8(3) . . ?
C17 C16 C19 118.0(3) . . ?
C18 C17 C16 120.1(4) . . ?
C18 C17 H17A 120.0 . . ?
C16 C17 H17A 120.0 . . ?
C13 C18 C17 120.2(4) . . ?
C13 C18 H18A 119.9 . . ?
C17 C18 H18A 119.9 . . ?
O3 C19 N3 123.8(3) . . ?
O3 C19 C16 121.5(3) . . ?
N3 C19 C16 114.8(3) . . ?
C24 C20 C21 118.0(3) . . ?
C24 C20 N3 117.1(3) . . ?
C21 C20 N3 124.9(3) . . ?
C22 C21 C20 118.2(4) . . ?
C22 C21 H21A 120.9 . . ?
C20 C21 H21A 120.9 . . ?
C21 C22 C23 120.1(4) . . ?
C21 C22 H22A 120.0 . . ?
C23 C22 H22A 120.0 . . ?
N4 C23 C22 122.6(4) . . ?
N4 C23 H23A 118.7 . . ?
C22 C23 H23A 118.7 . . ?
N4 C24 C20 124.0(3) . . ?
N4 C24 H24A 118.0 . . ?
C20 C24 H24A 118.0 . . ?
O5 C25 O4 124.6(3) . . ?
O5 C25 C26 120.5(4) . . ?
O4 C25 C26 114.9(3) . . ?
C27 C26 C31 120.0(3) . . ?
C27 C26 C25 118.9(3) . . ?
C31 C26 C25 121.1(3) . . ?
C26 C27 C28 121.3(4) . . ?
C26 C27 H27A 119.3 . . ?
C28 C27 H27A 119.3 . . ?
C29 C28 C27 120.6(4) . . ?
C29 C28 H28A 119.7 . . ?
C27 C28 H28A 119.7 . . ?
C28 C29 C30 120.0(3) . . ?
C28 C29 C36 119.1(3) . . ?
C30 C29 C36 120.9(3) . . ?
C35 C30 C29 122.7(3) . . ?
C35 C30 C31 118.5(4) . . ?
C29 C30 C31 118.8(4) . . ?
C32 C31 C26 122.6(3) . . ?
C32 C31 C30 118.1(4) . . ?
C26 C31 C30 119.2(4) . . ?
C33 C32 C31 121.8(4) . . ?
C33 C32 H32A 119.1 . . ?
C31 C32 H32A 119.1 . . ?
C32 C33 C34 120.5(5) . . ?
C32 C33 H33A 119.7 . . ?
C34 C33 H33A 119.7 . . ?
C35 C34 C33 119.8(5) . . ?
C35 C34 H34A 120.1 . . ?
C33 C34 H34A 120.1 . . ?
C34 C35 C30 121.3(3) . . ?
C34 C35 H35A 119.4 . . ?
C30 C35 H35A 119.4 . . ?
O7 C36 O6 123.8(3) . . ?
O7 C36 C29 121.2(3) . . ?
O6 C36 C29 115.0(3) . . ?
H9C O9 H9D 110.1 . . ?
H10C O10 H10D 108.6 . . ?
H11C O11 H11D 110.0 . . ?

loop_
_geom_bond_atom_site_label_1
_geom_bond_atom_site_label_2
_geom_bond_distance
_geom_bond_site_symmetry_2
_geom_bond_publ_flag
Cu O4 1.962(2) . ?
Cu O6 1.973(2) 1_455 ?
Cu N4 2.075(3) 4_367 ?
Cu N1 2.077(2) . ?
Cu O8 2.346(3) . ?
O1 C6 1.228(4) . ?
O2 C13 1.389(4) . ?
O2 C10 1.390(5) . ?
O3 C19 1.228(5) . ?
O4 C25 1.286(5) . ?
O5 C25 1.222(5) . ?
O6 C36 1.285(4) . ?
O6 Cu 1.973(2) 1_655 ?
O7 C36 1.226(4) . ?
O8 H8C 0.8499 . ?
O8 H8D 0.8500 . ?
N1 C1 1.333(5) . ?
N1 C5 1.351(4) . ?
N2 C6 1.356(4) . ?
N2 C4 1.408(4) . ?
N2 H2A 0.8800 . ?
N3 C19 1.361(5) . ?
N3 C20 1.405(4) . ?
N3 H3A 0.8800 . ?
N4 C23 1.330(5) . ?
N4 C24 1.342(4) . ?
N4 Cu 2.075(3) 4_667 ?
C1 C2 1.383(6) . ?
C1 H1A 0.9500 . ?
C2 C3 1.361(6) . ?
C2 H2B 0.9500 . ?
C3 C4 1.390(5) . ?
C3 H3B 0.9500 . ?
C4 C5 1.391(5) . ?
C5 H5A 0.9500 . ?
C6 C7 1.486(5) . ?
C7 C12 1.396(5) . ?
C7 C8 1.396(5) . ?
C8 C9 1.379(5) . ?
C8 H8A 0.9500 . ?
C9 C10 1.375(6) . ?
C9 H9A 0.9500 . ?
C10 C11 1.370(5) . ?
C11 C12 1.381(5) . ?
C11 H11A 0.9500 . ?
C12 H12A 0.9500 . ?
C13 C18 1.363(6) . ?
C13 C14 1.371(6) . ?
C14 C15 1.395(5) . ?
C14 H14A 0.9500 . ?
C15 C16 1.387(5) . ?
C15 H15A 0.9500 . ?
C16 C17 1.395(5) . ?
C16 C19 1.486(5) . ?
C17 C18 1.379(5) . ?
C17 H17A 0.9500 . ?
C18 H18A 0.9500 . ?
C20 C24 1.385(5) . ?
C20 C21 1.395(5) . ?
C21 C22 1.367(5) . ?
C21 H21A 0.9500 . ?
C22 C23 1.390(6) . ?
C22 H22A 0.9500 . ?
C23 H23A 0.9500 . ?
C24 H24A 0.9500 . ?
C25 C26 1.524(4) . ?
C26 C27 1.364(5) . ?
C26 C31 1.424(5) . ?
C27 C28 1.409(4) . ?
C27 H27A 0.9500 . ?
C28 C29 1.373(5) . ?
C28 H28A 0.9500 . ?
C29 C30 1.431(5) . ?
C29 C36 1.507(4) . ?
C30 C35 1.420(5) . ?
C30 C31 1.434(4) . ?
C31 C32 1.410(5) . ?
C32 C33 1.353(6) . ?
C32 H32A 0.9500 . ?
C33 C34 1.412(5) . ?
C33 H33A 0.9500 . ?
C34 C35 1.360(6) . ?
C34 H34A 0.9500 . ?
C35 H35A 0.9500 . ?
O9 H9C 0.8500 . ?
O9 H9D 0.8501 . ?
O10 H10C 0.8500 . ?
O10 H10D 0.8500 . ?
O11 H11C 0.8501 . ?
O11 H11D 0.8499 . ?
